data_4309481
loop_
_publ_author_name
'H. V. Nanishankar'
'Saikat Dutta'
'Munirathinam Nethaji'
'Balaji R. Jagirdar'

_publ_section_title
;
Dynamics of a cis-Dihydrogen/Hydride Complex of Iridium
;
_journal_name_full 'Inorganic Chemistry'
_journal_page_first 6203
_journal_page_last 6210
_journal_paper_doi 10.1021/ic050266c
_journal_volume 44
_journal_year 2005
_chemical_formula_moiety 'C37 H69 Ir P2 S2'
_chemical_formula_sum 'C37 H69 Ir P2 S2'
_chemical_formula_weight 832.18
_chemical_name_systematic
;
 ?
;
_space_group_IT_number 14
_symmetry_cell_setting monoclinic
_symmetry_space_group_name_Hall '-P 2ybc'
_symmetry_space_group_name_H-M 'P 1 21/c 1'
_atom_sites_solution_hydrogens geom
_atom_sites_solution_primary direct
_atom_sites_solution_secondary difmap
_audit_creation_method SHELXL-97
_cell_angle_alpha 90.00
_cell_angle_beta 107.660(11)
_cell_angle_gamma 90.00
_cell_formula_units_Z 4
_cell_length_a 12.534(9)
_cell_length_b 16.756(11)
_cell_length_c 19.027(13)
_cell_measurement_temperature 293(2)
_cell_measurement_theta_max 27.30
_cell_measurement_theta_min 1.65
_cell_volume 3808(5)
_computing_cell_refinement 'BRUKER SMART'
_computing_data_collection 'BRUKER SMART'
_computing_data_reduction 'BRUKER SMART'
_computing_molecular_graphics Ortep-3
_computing_publication_material 'Wingx publication routines (Farrugia,1999)'
_computing_structure_refinement 'SHELXL-97 (Sheldrick, 1997)'
_computing_structure_solution SHELXL-97
_diffrn_ambient_temperature 293(2)
_diffrn_detector_area_resol_mean 0.3
_diffrn_measured_fraction_theta_full 0.921
_diffrn_measured_fraction_theta_max 0.921
_diffrn_measurement_device_type 'BRUKER SMART'
_diffrn_measurement_method Omega
_diffrn_radiation_monochromator graphite
_diffrn_radiation_source 'fine-focus sealed tube'
_diffrn_radiation_type MoK\a
_diffrn_radiation_wavelength 0.71073
_diffrn_reflns_av_R_equivalents 0.0312
_diffrn_reflns_av_sigmaI/netI 0.0283
_diffrn_reflns_limit_h_max 15
_diffrn_reflns_limit_h_min -16
_diffrn_reflns_limit_k_max 21
_diffrn_reflns_limit_k_min -20
_diffrn_reflns_limit_l_max 24
_diffrn_reflns_limit_l_min -24
_diffrn_reflns_number 29225
_diffrn_reflns_theta_full 27.30
_diffrn_reflns_theta_max 26.30
_diffrn_reflns_theta_min 1.65
_exptl_absorpt_coefficient_mu 3.724
_exptl_absorpt_correction_T_max 0.6237
_exptl_absorpt_correction_T_min 0.2343
_exptl_absorpt_correction_type multi-scan
_exptl_absorpt_process_details Sadabs
_exptl_crystal_colour Yellow
_exptl_crystal_density_diffrn 1.452
_exptl_crystal_density_method 'not measured'
_exptl_crystal_description Rectangular
_exptl_crystal_F_000 1720
_exptl_crystal_size_max 0.55
_exptl_crystal_size_mid 0.51
_exptl_crystal_size_min 0.15
_refine_diff_density_max 1.199
_refine_diff_density_min -0.732
_refine_diff_density_rms 0.086
_refine_ls_extinction_method none
_refine_ls_goodness_of_fit_ref 1.045
_refine_ls_hydrogen_treatment mixed
_refine_ls_matrix_type full
_refine_ls_number_parameters 391
_refine_ls_number_reflns 7881
_refine_ls_number_restraints 0
_refine_ls_restrained_S_all 1.045
_refine_ls_R_factor_all 0.0240
_refine_ls_R_factor_gt 0.0206
_refine_ls_shift/su_max 0.001
_refine_ls_shift/su_mean 0.000
_refine_ls_structure_factor_coef Fsqd
_refine_ls_weighting_details 'calc w=1/[\s^2^(Fo^2^)+(0.0217P)^2^+1.1395P] where P=(Fo^2^+2Fc^2^)/3'
_refine_ls_weighting_scheme calc
_refine_ls_wR_factor_gt 0.0480
_refine_ls_wR_factor_ref 0.0492
_reflns_number_gt 7164
_reflns_number_total 7881
_reflns_threshold_expression >2sigma(I)
_cod_data_source_file ic050266csi20050527_085253_1.cif
_cod_data_source_block nani1m
_cod_depositor_comments
;
The following automatic conversions were performed:
'_symmetry_cell_setting' value 'Monoclinic' changed to 'monoclinic'
according to '/home/saulius/struct/CIF-dictionaries/cif_core.dic'
dictionary named 'cif_core.dic' version 2.4.1 from 2010-06-29.

Automatic conversion script
Id: cif_fix_enum 1527 2010-12-29 10:47:43Z saulius 
;
_cod_original_cell_volume 3808(4)
_cod_database_code 4309481

loop_
_symmetry_equiv_pos_as_xyz
'x, y, z'
'-x, y+1/2, -z+1/2'
'-x, -y, -z'
'x, -y-1/2, z-1/2'

loop_
_atom_site_label
_atom_site_type_symbol
_atom_site_fract_x
_atom_site_fract_y
_atom_site_fract_z
_atom_site_U_iso_or_equiv
_atom_site_adp_type
_atom_site_occupancy
_atom_site_symmetry_multiplicity
_atom_site_calc_flag
_atom_site_refinement_flags
_atom_site_disorder_assembly
_atom_site_disorder_group
Ir1 Ir 0.227591(7) 0.385493(5) 0.244232(4) 0.02306(4) Uani 1 1 d . . .
P1 P 0.36758(4) 0.45088(3) 0.21014(3) 0.02269(11) Uani 1 1 d . . .
P2 P 0.05099(5) 0.36360(3) 0.25614(3) 0.02238(11) Uani 1 1 d . . .
C31 C -0.03872(18) 0.45268(13) 0.21929(13) 0.0287(5) Uani 1 1 d . . .
H31 H 0.0096 0.4984 0.2396 0.034 Uiso 1 1 calc R . .
C14 C 0.3987(2) 0.61301(13) 0.16101(17) 0.0419(7) Uani 1 1 d . . .
H14A H 0.4554 0.6190 0.2084 0.050 Uiso 1 1 calc R . .
H14B H 0.4355 0.5960 0.1255 0.050 Uiso 1 1 calc R . .
C13 C 0.31416(19) 0.54913(13) 0.16693(12) 0.0277(5) Uani 1 1 d . . .
H13 H 0.2761 0.5726 0.2000 0.033 Uiso 1 1 calc R . .
C19 C 0.04027(19) 0.35561(13) 0.35152(12) 0.0253(4) Uani 1 1 d . . .
H19 H -0.0395 0.3584 0.3475 0.030 Uiso 1 1 calc R . .
C7 C 0.42704(19) 0.39354(13) 0.14716(13) 0.0278(5) Uani 1 1 d . . .
H7 H 0.4646 0.3478 0.1764 0.033 Uiso 1 1 calc R . .
C33 C -0.1107(2) 0.54729(16) 0.11271(16) 0.0471(7) Uani 1 1 d . . .
H33A H -0.0519 0.5855 0.1348 0.056 Uiso 1 1 calc R . .
H33B H -0.1300 0.5524 0.0595 0.056 Uiso 1 1 calc R . .
C24 C 0.0842(2) 0.27622(13) 0.38910(12) 0.0298(5) Uani 1 1 d . . .
H24A H 0.1608 0.2688 0.3888 0.036 Uiso 1 1 calc R . .
H24B H 0.0397 0.2330 0.3610 0.036 Uiso 1 1 calc R . .
C10 C 0.4878(2) 0.33343(18) 0.01815(16) 0.0509(7) Uani 1 1 d . . .
H10A H 0.5245 0.2924 -0.0021 0.061 Uiso 1 1 calc R . .
H10B H 0.4570 0.3725 -0.0202 0.061 Uiso 1 1 calc R . .
C20 C 0.0980(2) 0.42691(14) 0.39965(13) 0.0335(5) Uani 1 1 d . . .
H20A H 0.1764 0.4283 0.4021 0.040 Uiso 1 1 calc R . .
H20B H 0.0635 0.4763 0.3772 0.040 Uiso 1 1 calc R . .
C36 C -0.1440(2) 0.46717(15) 0.24229(15) 0.0395(6) Uani 1 1 d . . .
H36A H -0.2001 0.4274 0.2195 0.047 Uiso 1 1 calc R . .
H36B H -0.1260 0.4618 0.2954 0.047 Uiso 1 1 calc R . .
C12 C 0.3391(2) 0.35671(15) 0.07997(13) 0.0350(5) Uani 1 1 d . . .
H12A H 0.2814 0.3305 0.0959 0.042 Uiso 1 1 calc R . .
H12B H 0.3040 0.3986 0.0455 0.042 Uiso 1 1 calc R . .
C23 C 0.0806(2) 0.27185(15) 0.46883(13) 0.0374(6) Uani 1 1 d . . .
H23A H 0.0032 0.2704 0.4688 0.045 Uiso 1 1 calc R . .
H23B H 0.1165 0.2229 0.4914 0.045 Uiso 1 1 calc R . .
C34 C -0.2124(2) 0.56574(16) 0.13696(17) 0.0484(7) Uani 1 1 d . . .
H34A H -0.2746 0.5329 0.1091 0.058 Uiso 1 1 calc R . .
H34B H -0.2333 0.6212 0.1262 0.058 Uiso 1 1 calc R . .
C15 C 0.3416(2) 0.69302(15) 0.13721(17) 0.0493(7) Uani 1 1 d . . .
H15A H 0.3964 0.7310 0.1309 0.059 Uiso 1 1 calc R . .
H15B H 0.3129 0.7130 0.1758 0.059 Uiso 1 1 calc R . .
C21 C 0.0883(2) 0.42031(16) 0.47778(14) 0.0404(6) Uani 1 1 d . . .
H21A H 0.1264 0.4651 0.5071 0.048 Uiso 1 1 calc R . .
H21B H 0.0100 0.4225 0.4756 0.048 Uiso 1 1 calc R . .
C22 C 0.1393(2) 0.34292(16) 0.51417(13) 0.0426(6) Uani 1 1 d . . .
H22A H 0.1321 0.3399 0.5634 0.051 Uiso 1 1 calc R . .
H22B H 0.2184 0.3416 0.5184 0.051 Uiso 1 1 calc R . .
C8 C 0.5174(2) 0.43390(16) 0.12078(15) 0.0407(6) Uani 1 1 d . . .
H8A H 0.5735 0.4572 0.1626 0.049 Uiso 1 1 calc R . .
H8B H 0.4841 0.4765 0.0867 0.049 Uiso 1 1 calc R . .
C11 C 0.3937(2) 0.29635(17) 0.04172(16) 0.0457(7) Uani 1 1 d . . .
H11A H 0.4230 0.2523 0.0750 0.055 Uiso 1 1 calc R . .
H11B H 0.3375 0.2752 -0.0013 0.055 Uiso 1 1 calc R . .
C35 C -0.1909(2) 0.55061(16) 0.21892(17) 0.0473(7) Uani 1 1 d . . .
H35A H -0.2605 0.5570 0.2308 0.057 Uiso 1 1 calc R . .
H35B H -0.1384 0.5901 0.2468 0.057 Uiso 1 1 calc R . .
C16 C 0.2453(2) 0.68712(17) 0.06523(17) 0.0503(7) Uani 1 1 d . . .
H16A H 0.2068 0.7380 0.0549 0.060 Uiso 1 1 calc R . .
H16B H 0.2750 0.6750 0.0249 0.060 Uiso 1 1 calc R . .
S1 S 0.34267(5) 0.33023(4) 0.36332(4) 0.04426(17) Uani 1 1 d . . .
S2 S 0.28124(6) 0.24777(4) 0.22760(5) 0.04704(17) Uani 1 1 d . . .
C25 C -0.02468(18) 0.27162(13) 0.21278(12) 0.0262(5) Uani 1 1 d . . .
H25 H 0.0195 0.2272 0.2404 0.031 Uiso 1 1 calc R . .
C1 C 0.49443(19) 0.48178(13) 0.28570(12) 0.0296(5) Uani 1 1 d . . .
H1 H 0.5361 0.5192 0.2643 0.035 Uiso 1 1 calc R . .
C30 C -0.1417(2) 0.26076(15) 0.22022(14) 0.0373(6) Uani 1 1 d . . .
H30A H -0.1387 0.2683 0.2713 0.045 Uiso 1 1 calc R . .
H30B H -0.1913 0.3010 0.1910 0.045 Uiso 1 1 calc R . .
C6 C 0.5736(2) 0.41255(15) 0.31875(14) 0.0379(6) Uani 1 1 d . . .
H6A H 0.5319 0.3708 0.3340 0.045 Uiso 1 1 calc R . .
H6B H 0.6030 0.3906 0.2812 0.045 Uiso 1 1 calc R . .
C26 C -0.0284(2) 0.25779(14) 0.13235(13) 0.0341(5) Uani 1 1 d . . .
H26A H 0.0464 0.2628 0.1279 0.041 Uiso 1 1 calc R . .
H26B H -0.0756 0.2979 0.1011 0.041 Uiso 1 1 calc R . .
C32 C -0.0679(2) 0.46291(15) 0.13543(13) 0.0367(6) Uani 1 1 d . . .
H32A H -0.0020 0.4528 0.1202 0.044 Uiso 1 1 calc R . .
H32B H -0.1250 0.4245 0.1109 0.044 Uiso 1 1 calc R . .
C2 C 0.4599(2) 0.52732(16) 0.34539(13) 0.0395(6) Uani 1 1 d . . .
H2A H 0.4185 0.5747 0.3237 0.047 Uiso 1 1 calc R . .
H2B H 0.4107 0.4939 0.3634 0.047 Uiso 1 1 calc R . .
C18 C 0.2230(2) 0.54325(15) 0.09242(14) 0.0395(6) Uani 1 1 d . . .
H18A H 0.2565 0.5268 0.0550 0.047 Uiso 1 1 calc R . .
H18B H 0.1689 0.5030 0.0952 0.047 Uiso 1 1 calc R . .
C17 C 0.1635(2) 0.62290(15) 0.07040(18) 0.0478(7) Uani 1 1 d . . .
H17A H 0.1063 0.6173 0.0231 0.057 Uiso 1 1 calc R . .
H17B H 0.1270 0.6382 0.1066 0.057 Uiso 1 1 calc R . .
C37 C 0.3490(2) 0.24685(17) 0.31796(18) 0.0509(8) Uani 1 1 d . . .
C9 C 0.5731(2) 0.37343(19) 0.08252(19) 0.0544(8) Uani 1 1 d . . .
H9A H 0.6285 0.4005 0.0649 0.065 Uiso 1 1 calc R . .
H9B H 0.6114 0.3332 0.1178 0.065 Uiso 1 1 calc R . .
C5 C 0.6712(2) 0.4386(2) 0.38504(16) 0.0536(8) Uani 1 1 d . . .
H5A H 0.7151 0.3921 0.4068 0.064 Uiso 1 1 calc R . .
H5B H 0.7194 0.4745 0.3686 0.064 Uiso 1 1 calc R . .
C27 C -0.0749(2) 0.17418(15) 0.10695(14) 0.0410(6) Uani 1 1 d . . .
H27A H -0.0789 0.1669 0.0556 0.049 Uiso 1 1 calc R . .
H27B H -0.0242 0.1343 0.1358 0.049 Uiso 1 1 calc R . .
C29 C -0.1886(2) 0.17819(16) 0.19476(15) 0.0461(7) Uani 1 1 d . . .
H29A H -0.2643 0.1743 0.1979 0.055 Uiso 1 1 calc R . .
H29B H -0.1433 0.1381 0.2271 0.055 Uiso 1 1 calc R . .
C28 C -0.1898(2) 0.16202(17) 0.11533(16) 0.0468(7) Uani 1 1 d . . .
H28A H -0.2141 0.1076 0.1020 0.056 Uiso 1 1 calc R . .
H28B H -0.2426 0.1977 0.0822 0.056 Uiso 1 1 calc R . .
C3 C 0.5604(3) 0.55183(19) 0.41016(15) 0.0554(8) Uani 1 1 d . . .
H3A H 0.6060 0.5896 0.3934 0.067 Uiso 1 1 calc R . .
H3B H 0.5344 0.5778 0.4475 0.067 Uiso 1 1 calc R . .
C4 C 0.6298(3) 0.4803(2) 0.44309(16) 0.0634(9) Uani 1 1 d . . .
H4A H 0.5852 0.4434 0.4618 0.076 Uiso 1 1 calc R . .
H4B H 0.6933 0.4969 0.4840 0.076 Uiso 1 1 calc R . .
H39 H 0.153(2) 0.4084(15) 0.1659(14) 0.045(7) Uiso 1 1 d . . .
H37 H 0.387(2) 0.1991(17) 0.3401(15) 0.053(8) Uiso 1 1 d . . .
H38 H 0.204(3) 0.4692(18) 0.2712(17) 0.071(10) Uiso 1 1 d . . .

loop_
_atom_site_aniso_label
_atom_site_aniso_U_11
_atom_site_aniso_U_22
_atom_site_aniso_U_33
_atom_site_aniso_U_23
_atom_site_aniso_U_13
_atom_site_aniso_U_12
Ir1 0.01587(5) 0.02507(5) 0.02766(6) 0.00385(3) 0.00575(4) -0.00075(3)
P1 0.0157(3) 0.0254(3) 0.0257(3) 0.0006(2) 0.0043(2) -0.0020(2)
P2 0.0168(3) 0.0237(3) 0.0260(3) 0.0023(2) 0.0054(2) -0.0012(2)
C31 0.0190(11) 0.0268(11) 0.0386(13) 0.0035(10) 0.0063(10) 0.0008(9)
C14 0.0307(14) 0.0338(14) 0.0595(18) 0.0118(12) 0.0110(13) -0.0038(10)
C13 0.0249(11) 0.0267(11) 0.0320(12) 0.0049(9) 0.0094(10) -0.0005(9)
C19 0.0222(11) 0.0268(11) 0.0278(11) -0.0018(9) 0.0089(9) -0.0018(9)
C7 0.0191(11) 0.0321(12) 0.0317(12) -0.0044(9) 0.0071(10) -0.0023(9)
C33 0.0381(15) 0.0430(15) 0.0543(17) 0.0175(13) 0.0056(13) 0.0069(12)
C24 0.0292(12) 0.0292(11) 0.0336(12) 0.0031(10) 0.0132(10) 0.0002(9)
C10 0.0428(16) 0.0615(18) 0.0554(17) -0.0247(15) 0.0254(14) -0.0079(14)
C20 0.0350(13) 0.0281(12) 0.0373(13) -0.0052(10) 0.0107(11) -0.0044(10)
C36 0.0310(14) 0.0392(14) 0.0511(15) 0.0061(12) 0.0164(12) 0.0084(11)
C12 0.0234(12) 0.0455(14) 0.0351(13) -0.0102(11) 0.0074(10) -0.0083(11)
C23 0.0375(14) 0.0441(14) 0.0313(13) 0.0072(11) 0.0116(11) -0.0023(11)
C34 0.0333(15) 0.0338(14) 0.070(2) 0.0101(13) 0.0037(14) 0.0073(11)
C15 0.0469(17) 0.0331(14) 0.072(2) 0.0095(13) 0.0241(15) -0.0038(12)
C21 0.0348(14) 0.0481(15) 0.0394(14) -0.0142(12) 0.0130(11) -0.0039(12)
C22 0.0365(14) 0.0597(17) 0.0289(13) -0.0020(12) 0.0061(11) -0.0048(13)
C8 0.0282(13) 0.0500(15) 0.0494(15) -0.0166(13) 0.0200(12) -0.0138(12)
C11 0.0391(15) 0.0518(16) 0.0475(16) -0.0196(13) 0.0149(13) -0.0109(13)
C35 0.0337(14) 0.0375(14) 0.0676(19) -0.0008(13) 0.0109(14) 0.0106(12)
C16 0.0482(17) 0.0416(15) 0.0635(19) 0.0222(14) 0.0206(15) 0.0107(13)
S1 0.0253(3) 0.0617(4) 0.0419(4) 0.0218(3) 0.0045(3) -0.0011(3)
S2 0.0440(4) 0.0297(3) 0.0720(5) 0.0037(3) 0.0244(4) 0.0035(3)
C25 0.0228(11) 0.0257(11) 0.0304(11) -0.0004(9) 0.0082(9) -0.0032(9)
C1 0.0209(11) 0.0339(12) 0.0305(12) -0.0022(10) 0.0026(9) -0.0056(9)
C30 0.0296(13) 0.0420(14) 0.0431(14) -0.0112(11) 0.0154(11) -0.0122(11)
C6 0.0212(12) 0.0444(14) 0.0419(14) 0.0051(12) 0.0005(11) 0.0004(11)
C26 0.0348(14) 0.0364(13) 0.0317(12) -0.0038(10) 0.0112(11) -0.0070(11)
C32 0.0283(13) 0.0399(13) 0.0396(14) 0.0105(11) 0.0068(11) 0.0085(11)
C2 0.0341(14) 0.0462(15) 0.0361(13) -0.0102(11) 0.0072(11) -0.0039(11)
C18 0.0323(14) 0.0390(13) 0.0408(14) 0.0109(11) 0.0014(11) -0.0022(11)
C17 0.0338(15) 0.0494(16) 0.0565(18) 0.0223(13) 0.0079(14) 0.0074(12)
C37 0.0286(14) 0.0454(15) 0.081(2) 0.0328(15) 0.0203(14) 0.0106(12)
C9 0.0305(15) 0.073(2) 0.069(2) -0.0278(16) 0.0288(15) -0.0110(14)
C5 0.0268(14) 0.075(2) 0.0488(17) 0.0093(15) -0.0043(12) -0.0028(14)
C27 0.0496(16) 0.0368(13) 0.0370(14) -0.0104(11) 0.0136(12) -0.0065(12)
C29 0.0429(16) 0.0482(16) 0.0512(16) -0.0088(13) 0.0201(13) -0.0239(13)
C28 0.0453(16) 0.0429(15) 0.0478(16) -0.0124(13) 0.0075(13) -0.0155(13)
C3 0.0499(18) 0.074(2) 0.0401(16) -0.0225(15) 0.0093(14) -0.0213(16)
C4 0.0431(17) 0.100(3) 0.0356(15) 0.0004(16) -0.0053(13) -0.0201(18)

loop_
_atom_type_symbol
_atom_type_description
_atom_type_scat_dispersion_real
_atom_type_scat_dispersion_imag
_atom_type_scat_source
C C 0.0033 0.0016 'International Tables Vol C Tables 4.2.6.8 and 6.1.1.4'
H H 0.0000 0.0000 'International Tables Vol C Tables 4.2.6.8 and 6.1.1.4'
P P 0.1023 0.0942 'International Tables Vol C Tables 4.2.6.8 and 6.1.1.4'
S S 0.1246 0.1234 'International Tables Vol C Tables 4.2.6.8 and 6.1.1.4'
Ir Ir -1.4442 7.9887 'International Tables Vol C Tables 4.2.6.8 and 6.1.1.4'

loop_
_geom_angle_atom_site_label_1
_geom_angle_atom_site_label_2
_geom_angle_atom_site_label_3
_geom_angle
_geom_angle_site_symmetry_1
_geom_angle_site_symmetry_3
_geom_angle_publ_flag
P2 Ir1 P1 157.76(2) . . ?
P2 Ir1 S2 99.84(3) . . ?
P1 Ir1 S2 98.51(4) . . ?
P2 Ir1 S1 99.21(4) . . ?
P1 Ir1 S1 98.79(5) . . ?
S2 Ir1 S1 70.02(4) . . ?
C7 P1 C1 103.04(11) . . ?
C7 P1 C13 109.36(11) . . ?
C1 P1 C13 101.67(11) . . ?
C7 P1 Ir1 114.89(8) . . ?
C1 P1 Ir1 117.11(9) . . ?
C13 P1 Ir1 109.75(8) . . ?
C19 P2 C25 101.19(10) . . ?
C19 P2 C31 102.08(10) . . ?
C25 P2 C31 109.03(11) . . ?
C19 P2 Ir1 117.30(7) . . ?
C25 P2 Ir1 117.34(7) . . ?
C31 P2 Ir1 108.63(8) . . ?
C36 C31 C32 108.97(19) . . ?
C36 C31 P2 119.43(16) . . ?
C32 C31 P2 113.90(16) . . ?
C15 C14 C13 111.3(2) . . ?
C18 C13 C14 108.4(2) . . ?
C18 C13 P1 114.67(16) . . ?
C14 C13 P1 118.90(17) . . ?
C24 C19 C20 110.95(19) . . ?
C24 C19 P2 113.25(15) . . ?
C20 C19 P2 111.24(15) . . ?
C8 C7 C12 108.6(2) . . ?
C8 C7 P1 117.69(16) . . ?
C12 C7 P1 114.59(17) . . ?
C34 C33 C32 111.0(2) . . ?
C19 C24 C23 112.90(19) . . ?
C9 C10 C11 111.3(2) . . ?
C21 C20 C19 111.02(19) . . ?
C35 C36 C31 110.5(2) . . ?
C11 C12 C7 110.5(2) . . ?
C22 C23 C24 111.7(2) . . ?
C33 C34 C35 112.0(2) . . ?
C14 C15 C16 112.4(2) . . ?
C22 C21 C20 111.0(2) . . ?
C21 C22 C23 110.2(2) . . ?
C7 C8 C9 110.7(2) . . ?
C10 C11 C12 111.8(2) . . ?
C34 C35 C36 112.5(2) . . ?
C17 C16 C15 110.8(2) . . ?
C37 S1 Ir1 86.86(11) . . ?
C37 S2 Ir1 87.11(11) . . ?
C30 C25 C26 109.57(19) . . ?
C30 C25 P2 115.56(15) . . ?
C26 C25 P2 115.05(15) . . ?
C6 C1 C2 111.4(2) . . ?
C6 C1 P1 113.65(16) . . ?
C2 C1 P1 110.05(17) . . ?
C29 C30 C25 111.6(2) . . ?
C5 C6 C1 112.3(2) . . ?
C25 C26 C27 110.18(19) . . ?
C33 C32 C31 110.5(2) . . ?
C3 C2 C1 112.5(2) . . ?
C17 C18 C13 111.3(2) . . ?
C16 C17 C18 110.8(2) . . ?
S1 C37 S2 116.01(16) . . ?
C10 C9 C8 111.4(2) . . ?
C4 C5 C6 111.4(2) . . ?
C28 C27 C26 111.9(2) . . ?
C30 C29 C28 111.2(2) . . ?
C27 C28 C29 110.9(2) . . ?
C4 C3 C2 110.7(2) . . ?
C3 C4 C5 110.2(2) . . ?

loop_
_geom_bond_atom_site_label_1
_geom_bond_atom_site_label_2
_geom_bond_distance
_geom_bond_site_symmetry_2
_geom_bond_publ_flag
Ir1 P2 2.3217(16) . ?
Ir1 P1 2.3218(12) . ?
Ir1 S2 2.4510(16) . ?
Ir1 S1 2.4677(14) . ?
P1 C7 1.859(2) . ?
P1 C1 1.864(2) . ?
P1 C13 1.871(2) . ?
P2 C19 1.865(2) . ?
P2 C25 1.866(2) . ?
P2 C31 1.872(2) . ?
C31 C36 1.530(3) . ?
C31 C32 1.535(3) . ?
C14 C15 1.523(4) . ?
C14 C13 1.534(3) . ?
C13 C18 1.530(3) . ?
C19 C24 1.531(3) . ?
C19 C20 1.545(3) . ?
C7 C8 1.528(3) . ?
C7 C12 1.541(3) . ?
C33 C34 1.514(4) . ?
C33 C32 1.527(3) . ?
C24 C23 1.533(3) . ?
C10 C9 1.516(4) . ?
C10 C11 1.517(4) . ?
C20 C21 1.532(3) . ?
C36 C35 1.530(3) . ?
C12 C11 1.524(4) . ?
C23 C22 1.523(4) . ?
C34 C35 1.521(4) . ?
C15 C16 1.529(4) . ?
C21 C22 1.517(4) . ?
C8 C9 1.534(4) . ?
C16 C17 1.511(4) . ?
S1 C37 1.657(3) . ?
S2 C37 1.671(3) . ?
C25 C30 1.527(3) . ?
C25 C26 1.534(3) . ?
C1 C6 1.532(3) . ?
C1 C2 1.535(3) . ?
C30 C29 1.524(3) . ?
C6 C5 1.530(4) . ?
C26 C27 1.538(3) . ?
C2 C3 1.527(4) . ?
C18 C17 1.525(3) . ?
C5 C4 1.525(4) . ?
C27 C28 1.510(4) . ?
C29 C28 1.531(4) . ?
C3 C4 1.502(5) . ?
